data_2206831
loop_
_publ_author_name
'Deveci, \"Ozlem'
'I\,s\?ik, \,Samil'
'Albayrak, \,Ci\<gdem'
'A\(gar, Erbil'

_publ_section_title
;
 4-[2-Methyl-4-(4-methylphenyldiazenyl)phenoxy]phthalonitrile
;
_journal_coeditor_code AC6181
_journal_issue 10
_journal_name_full 'Acta Crystallographica Section E'
_journal_page_first o3327
_journal_page_last o3329
_journal_paper_doi 10.1107/S1600536805029053
_journal_volume 61
_journal_year 2005
_chemical_formula_iupac 'C22 H16 N4 O'
_chemical_formula_moiety 'C22 H16 N4 O'
_chemical_formula_sum 'C22 H16 N4 O'
_chemical_formula_weight 352.39
_chemical_name_systematic
;
4-[2-Methyl-4-(4-methylphenyldiazenyl)phenoxy]phtalonitrile
;
_space_group_IT_number 14
_symmetry_cell_setting monoclinic
_symmetry_space_group_name_Hall '-P 2ybc'
_symmetry_space_group_name_H-M 'P 1 21/c 1'
_atom_sites_solution_hydrogens geom
_atom_sites_solution_primary direct
_atom_sites_solution_secondary difmap
_cell_angle_alpha 90.00
_cell_angle_beta 119.050(5)
_cell_angle_gamma 90.00
_cell_formula_units_Z 4
_cell_length_a 12.7084(10)
_cell_length_b 8.0446(9)
_cell_length_c 20.2971(16)
_cell_measurement_reflns_used 13869
_cell_measurement_temperature 296
_cell_measurement_theta_max 27.89
_cell_measurement_theta_min 1.83
_cell_volume 1814.0(3)
_computing_cell_refinement X-AREA
_computing_data_collection 'X-AREA (Stoe & Cie, 2002)'
_computing_data_reduction 'X-RED (Stoe & Cie, 2002)'
_computing_molecular_graphics 'ORTEP-3 for Windows (Farrugia, 1997)'
_computing_publication_material 'WinGX (Farrugia, 1999)'
_computing_structure_refinement 'SHELXL97 (Sheldrick, 1997)'
_computing_structure_solution 'SHELXS97 (Sheldrick, 1997)'
_diffrn_ambient_temperature 296
_diffrn_detector_area_resol_mean 6.67
_diffrn_measured_fraction_theta_full 0.996
_diffrn_measured_fraction_theta_max 0.996
_diffrn_measurement_device_type 'Stoe IPDS-2'
_diffrn_measurement_method 'rotation method'
_diffrn_radiation_monochromator 'plane graphite'
_diffrn_radiation_source ' sealed X-ray tube'
_diffrn_radiation_type 'Mo K\a'
_diffrn_radiation_wavelength 0.71073
_diffrn_reflns_av_R_equivalents 0.0589
_diffrn_reflns_av_sigmaI/netI 0.0586
_diffrn_reflns_limit_h_max 16
_diffrn_reflns_limit_h_min -16
_diffrn_reflns_limit_k_max 10
_diffrn_reflns_limit_k_min -10
_diffrn_reflns_limit_l_max 26
_diffrn_reflns_limit_l_min -24
_diffrn_reflns_number 17432
_diffrn_reflns_theta_full 27.80
_diffrn_reflns_theta_max 27.80
_diffrn_reflns_theta_min 1.83
_diffrn_standards_decay_% 0
_diffrn_standards_interval_count 0
_diffrn_standards_number 17432
_exptl_absorpt_coefficient_mu 0.082
_exptl_absorpt_correction_T_max 0.9902
_exptl_absorpt_correction_T_min 0.9635
_exptl_absorpt_correction_type integration
_exptl_absorpt_process_details '(X-RED; Stoe & Cie, 2002)'
_exptl_crystal_colour brown
_exptl_crystal_density_diffrn 1.290
_exptl_crystal_density_method 'not measured'
_exptl_crystal_description prism.
_exptl_crystal_F_000 736
_exptl_crystal_size_max 0.430
_exptl_crystal_size_mid 0.300
_exptl_crystal_size_min 0.140
_refine_diff_density_max 0.401
_refine_diff_density_min -0.210
_refine_ls_extinction_expression Fc^*^=kFc[1+0.001xFc^2^\l^3^/sin(2\q)]^-1/4^
_refine_ls_extinction_method none
_refine_ls_goodness_of_fit_ref 0.910
_refine_ls_hydrogen_treatment mixed
_refine_ls_matrix_type full
_refine_ls_number_parameters 256
_refine_ls_number_reflns 4285
_refine_ls_number_restraints 0
_refine_ls_restrained_S_all 0.910
_refine_ls_R_factor_all 0.1170
_refine_ls_R_factor_gt 0.0530
_refine_ls_shift/su_max 0.000
_refine_ls_shift/su_mean 0.000
_refine_ls_structure_factor_coef Fsqd
_refine_ls_weighting_details 'calc w = 1/[\s^2^(Fo^2^)+(0.0805P)^2^] where P = (Fo^2^+2Fc^2^)/3'
_refine_ls_weighting_scheme calc
_refine_ls_wR_factor_gt 0.1370
_refine_ls_wR_factor_ref 0.1565
_reflns_number_gt 1998
_reflns_number_total 4285
_reflns_threshold_expression I>2\s(I)
_cod_data_source_file ac6181.cif
_cod_data_source_block I
_cod_original_sg_symbol_Hall '-p 2ybc'
_cod_original_sg_symbol_H-M 'P 21/c'
_cod_database_code 2206831
_cod_database_fobs_code 2206831

loop_
_symmetry_equiv_pos_as_xyz
'x, y, z'
'-x, y+1/2, -z+1/2'
'-x, -y, -z'
'x, -y-1/2, z-1/2'

loop_
_atom_site_label
_atom_site_fract_x
_atom_site_fract_y
_atom_site_fract_z
_atom_site_U_iso_or_equiv
_atom_site_adp_type
_atom_site_calc_flag
_atom_site_refinement_flags
_atom_site_occupancy
_atom_site_type_symbol
C1 0.3345(2) 0.3867(3) 0.23129(13) 0.0569(6) Uani d . 1 C
C2 0.22959(19) 0.4437(3) 0.22799(12) 0.0507(5) Uani d . 1 C
C3 0.1716(2) 0.5822(3) 0.18615(13) 0.0553(6) Uani d . 1 C
C4 0.2187(2) 0.6653(3) 0.14674(13) 0.0567(6) Uani d . 1 C
C5 0.32372(19) 0.6113(3) 0.14962(12) 0.0545(4) Uani d . 1 C
C6 0.38272(19) 0.4719(3) 0.19314(11) 0.0521(5) Uani d . 1 C
C7 0.4958(2) 0.4225(3) 0.19989(14) 0.0678(7) Uani d . 1 C
C8 0.3745(2) 0.6987(3) 0.11033(12) 0.0545(4) Uani d . 1 C
C9 0.1391(2) 0.6045(3) 0.39910(15) 0.0614(3) Uani d . 1 C
C10 0.0191(2) 0.5799(3) 0.37385(13) 0.0614(3) Uani d . 1 C
C11 -0.0488(2) 0.4847(3) 0.31002(13) 0.0614(3) Uani d . 1 C
C12 0.0079(2) 0.4130(3) 0.27338(15) 0.0608(6) Uani d . 1 C
C13 0.1288(2) 0.4377(3) 0.30063(12) 0.0524(5) Uani d . 1 C
C14 0.1985(2) 0.5340(3) 0.36421(12) 0.0541(5) Uani d . 1 C
C15 0.3310(2) 0.5592(5) 0.39446(18) 0.0699(7) Uani d . 1 C
C16 -0.3294(2) 0.7384(4) 0.47598(15) 0.0701(7) Uani d . 1 C
C17 -0.2813(2) 0.6619(3) 0.43649(15) 0.0660(3) Uani d . 1 C
C18 -0.1680(2) 0.7045(3) 0.45024(14) 0.0660(3) Uani d . 1 C
C19 -0.1054(2) 0.8267(3) 0.50270(14) 0.0660(3) Uani d . 1 C
H19 -0.0292 0.8583 0.5117 0.079 Uiso calc R 1 H
C20 -0.1564(2) 0.9020(4) 0.54192(16) 0.0716(7) Uani d . 1 C
C21 -0.2688(2) 0.8579(3) 0.52950(14) 0.0608(6) Uani d . 1 C
C22 -0.3226(3) 0.9391(4) 0.57321(17) 0.0913(9) Uani d . 1 C
H22A -0.2717 0.9188 0.6261 0.137 Uiso calc R 1 H
H22B -0.4010 0.8934 0.5575 0.137 Uiso calc R 1 H
H22C -0.3292 1.0566 0.5639 0.137 Uiso calc R 1 H
N1 0.5869(2) 0.3875(4) 0.20607(14) 0.0996(9) Uani d . 1 N
N2 0.4172(2) 0.7694(3) 0.08035(13) 0.0838(7) Uani d . 1 N
N3 -0.02561(18) 0.6637(2) 0.41914(11) 0.0614(3) Uani d . 1 N
N4 -0.12549(18) 0.6172(3) 0.40522(11) 0.0660(3) Uani d . 1 N
O1 0.18625(14) 0.35213(18) 0.26680(9) 0.0622(4) Uani d . 1 O
H1 0.374(2) 0.291(3) 0.2605(14) 0.077(8) Uiso d . 1 H
H3 0.101(2) 0.615(3) 0.1860(13) 0.066(7) Uiso d . 1 H
H4 0.1753(19) 0.762(3) 0.1166(12) 0.062(6) Uiso d . 1 H
H9 0.183(2) 0.675(3) 0.4420(15) 0.087(8) Uiso d . 1 H
H11 -0.140(2) 0.467(3) 0.2877(13) 0.077(7) Uiso d . 1 H
H12 -0.034(2) 0.355(3) 0.2301(14) 0.068(7) Uiso d . 1 H
H15A 0.367(2) 0.606(3) 0.4437(16) 0.083(8) Uiso d . 1 H
H15B 0.367(3) 0.462(4) 0.3897(18) 0.114(12) Uiso d . 1 H
H15C 0.348(2) 0.640(4) 0.3650(15) 0.083(8) Uiso d . 1 H
H16 -0.410(3) 0.707(3) 0.4649(15) 0.092(9) Uiso d . 1 H
H17 -0.327(3) 0.567(4) 0.3954(17) 0.109(10) Uiso d . 1 H
H20 -0.120(3) 0.980(4) 0.5761(16) 0.089(10) Uiso d . 1 H

loop_
_atom_site_aniso_label
_atom_site_aniso_U_11
_atom_site_aniso_U_22
_atom_site_aniso_U_33
_atom_site_aniso_U_12
_atom_site_aniso_U_13
_atom_site_aniso_U_23
C1 0.0664(15) 0.0519(13) 0.0550(13) 0.0111(11) 0.0315(12) 0.0057(11)
C2 0.0605(13) 0.0474(12) 0.0490(12) -0.0029(10) 0.0304(10) -0.0055(10)
C3 0.0551(14) 0.0561(14) 0.0582(13) 0.0045(11) 0.0303(11) -0.0010(11)
C4 0.0565(13) 0.0579(14) 0.0553(13) 0.0100(11) 0.0269(11) 0.0083(12)
C5 0.0544(9) 0.0572(9) 0.0499(9) 0.0023(7) 0.0236(7) -0.0003(7)
C6 0.0536(12) 0.0576(13) 0.0455(11) 0.0041(10) 0.0244(10) -0.0045(10)
C7 0.0661(16) 0.0763(17) 0.0651(15) 0.0178(13) 0.0352(13) 0.0157(13)
C8 0.0544(9) 0.0572(9) 0.0499(9) 0.0023(7) 0.0236(7) -0.0003(7)
C9 0.0650(7) 0.0612(7) 0.0631(7) 0.0025(5) 0.0352(6) 0.0072(5)
C10 0.0650(7) 0.0612(7) 0.0631(7) 0.0025(5) 0.0352(6) 0.0072(5)
C11 0.0650(7) 0.0612(7) 0.0631(7) 0.0025(5) 0.0352(6) 0.0072(5)
C12 0.0673(16) 0.0566(14) 0.0576(14) -0.0113(12) 0.0296(13) -0.0030(12)
C13 0.0658(14) 0.0450(12) 0.0565(13) 0.0001(10) 0.0376(11) 0.0019(10)
C14 0.0610(13) 0.0521(13) 0.0534(12) 0.0024(10) 0.0311(11) 0.0041(11)
C15 0.0652(17) 0.081(2) 0.0655(17) -0.0109(15) 0.0337(14) -0.0101(16)
C16 0.0609(16) 0.0806(18) 0.0762(17) -0.0056(14) 0.0391(14) 0.0121(15)
C17 0.0628(7) 0.0707(8) 0.0676(7) 0.0009(6) 0.0340(6) 0.0070(6)
C18 0.0628(7) 0.0707(8) 0.0676(7) 0.0009(6) 0.0340(6) 0.0070(6)
C19 0.0628(7) 0.0707(8) 0.0676(7) 0.0009(6) 0.0340(6) 0.0070(6)
C20 0.0653(16) 0.0819(19) 0.0678(16) 0.0001(14) 0.0325(14) -0.0090(15)
C21 0.0603(14) 0.0690(15) 0.0625(14) 0.0119(12) 0.0371(12) 0.0143(13)
C22 0.094(2) 0.103(2) 0.100(2) 0.0238(17) 0.0651(18) 0.0107(18)
N1 0.0790(16) 0.131(2) 0.1020(19) 0.0390(15) 0.0541(15) 0.0358(17)
N2 0.0827(15) 0.0904(17) 0.0904(16) 0.0066(13) 0.0515(14) 0.0230(14)
N3 0.0650(7) 0.0612(7) 0.0631(7) 0.0025(5) 0.0352(6) 0.0072(5)
N4 0.0628(7) 0.0707(8) 0.0676(7) 0.0009(6) 0.0340(6) 0.0070(6)
O1 0.0824(11) 0.0494(9) 0.0731(11) -0.0022(8) 0.0522(10) -0.0036(8)

loop_
_atom_type_symbol
_atom_type_description
_atom_type_scat_dispersion_real
_atom_type_scat_dispersion_imag
_atom_type_scat_source
C C 0.0033 0.0016 'International Tables Vol C Tables 4.2.6.8 and 6.1.1.4'
H H 0.0000 0.0000 'International Tables Vol C Tables 4.2.6.8 and 6.1.1.4'
N N 0.0061 0.0033 'International Tables Vol C Tables 4.2.6.8 and 6.1.1.4'
O O 0.0106 0.0060 'International Tables Vol C Tables 4.2.6.8 and 6.1.1.4'

loop_
_geom_angle_atom_site_label_1
_geom_angle_atom_site_label_2
_geom_angle_atom_site_label_3
_geom_angle
_geom_angle_publ_flag
C6 C1 C2 119.3(2) yes
C6 C1 H1 120.7(15) ?
C2 C1 H1 120.0(15) ?
O1 C2 C3 122.9(2) ?
O1 C2 C1 116.1(2) ?
C3 C2 C1 120.9(2) yes
C2 C3 C4 119.7(2) ?
C2 C3 H3 117.2(15) ?
C4 C3 H3 123.1(15) ?
C5 C4 C3 120.4(2) ?
C5 C4 H4 121.1(13) ?
C3 C4 H4 118.5(13) ?
C4 C5 C6 119.4(2) yes
C4 C5 C8 120.8(2) ?
C6 C5 C8 119.8(2) ?
C1 C6 C5 120.3(2) ?
C1 C6 C7 120.5(2) ?
C5 C6 C7 119.2(2) ?
N1 C7 C6 178.1(3) ?
N2 C8 C5 178.6(3) ?
C10 C9 C14 122.4(2) yes
C10 C9 H9 118.8(16) ?
C14 C9 H9 118.8(16) ?
C9 C10 C11 120.3(2) ?
C9 C10 N3 113.7(2) ?
C11 C10 N3 126.0(2) ?
C10 C11 C12 118.7(2) yes
C10 C11 H11 123.2(13) ?
C12 C11 H11 118.1(14) ?
C13 C12 C11 119.7(2) ?
C13 C12 H12 118.8(15) ?
C11 C12 H12 121.4(15) ?
C12 C13 C14 122.6(2) yes
C12 C13 O1 118.6(2) ?
C14 C13 O1 118.59(19) ?
C9 C14 C13 116.3(2) ?
C9 C14 C15 121.2(2) ?
C13 C14 C15 122.5(2) ?
C14 C15 H15A 110.7(16) ?
C14 C15 H15B 110(2) ?
H15A C15 H15B 116(3) ?
C14 C15 H15C 111.9(16) ?
H15A C15 H15C 104(2) ?
H15B C15 H15C 104(3) ?
C17 C16 C21 122.6(2) ?
C17 C16 H16 117.9(16) ?
C21 C16 H16 119.4(16) ?
C16 C17 C18 119.6(3) ?
C16 C17 H17 123.0(16) ?
C18 C17 H17 117.4(16) ?
C17 C18 C19 119.3(2) yes
C17 C18 N4 115.3(2) ?
C19 C18 N4 125.4(2) ?
C18 C19 C20 119.9(2) ?
C18 C19 H19 120.0 ?
C20 C19 H19 120.0 ?
C21 C20 C19 121.1(3) yes
C21 C20 H20 115.8(19) ?
C19 C20 H20 123.0(19) ?
C20 C21 C16 117.4(2) yes
C20 C21 C22 120.7(3) ?
C16 C21 C22 121.9(2) ?
C21 C22 H22A 109.5 ?
C21 C22 H22B 109.5 ?
H22A C22 H22B 109.5 ?
C21 C22 H22C 109.5 ?
H22A C22 H22C 109.5 ?
H22B C22 H22C 109.5 ?
N4 N3 C10 113.1(2) yes
N3 N4 C18 111.7(2) yes
C2 O1 C13 117.82(17) yes

loop_
_geom_bond_atom_site_label_1
_geom_bond_atom_site_label_2
_geom_bond_distance
_geom_bond_publ_flag
C1 C6 1.380(3) yes
C1 C2 1.380(3) yes
C1 H1 0.95(3) ?
C2 O1 1.374(3) ?
C2 C3 1.377(3) ?
C3 C4 1.382(3) yes
C3 H3 0.93(2) ?
C4 C5 1.378(3) ?
C4 H4 0.98(2) ?
C5 C6 1.399(3) yes
C5 C8 1.431(3) yes
C6 C7 1.432(3) yes
C7 N1 1.138(3) ?
C8 N2 1.144(3) ?
C9 C10 1.367(3) ?
C9 C14 1.383(3) yes
C9 H9 0.96(3) ?
C10 C11 1.387(3) yes
C10 N3 1.459(3) ?
C11 C12 1.388(3) yes
C11 H11 1.02(2) ?
C12 C13 1.371(3) ?
C12 H12 0.90(2) ?
C13 C14 1.393(3) yes
C13 O1 1.402(3) ?
C14 C15 1.500(3) ?
C15 H15A 0.95(3) ?
C15 H15B 0.94(4) ?
C15 H15C 0.97(3) ?
C16 C17 1.368(4) ?
C16 C21 1.373(4) ?
C16 H16 0.97(3) ?
C17 C18 1.370(3) ?
C17 H17 1.07(3) ?
C18 C19 1.382(4) yes
C18 N4 1.449(3) ?
C19 C20 1.386(4) yes
C19 H19 0.9300 ?
C20 C21 1.372(4) ?
C20 H20 0.88(3) ?
C21 C22 1.506(3) ?
C22 H22A 0.9600 ?
C22 H22B 0.9600 ?
C22 H22C 0.9600 ?
N3 N4 1.218(3) ?

loop_
_geom_hbond_atom_site_label_D
_geom_hbond_atom_site_label_H
_geom_hbond_atom_site_label_A
_geom_hbond_site_symmetry_A
_geom_hbond_distance_DH
_geom_hbond_distance_HA
_geom_hbond_distance_DA
_geom_hbond_angle_DHA
C19 H19 N3 . 0.93 2.46 2.701(3) 95
C15 H15A N2 4_576 0.96(3) 2.71(3) 3.649(4) 166(2)
C17 H17 N2 2_545 1.07(3) 2.79(3) 3.534(4) 127(2)
C22 H22A O1 3_566 0.96 2.90 3.684(3) 140
C12 H12 Cg2 2_545 0.90(2) 3.03(2) 3.796(3) 144.2(19)

loop_
_cod_related_entry_id
_cod_related_entry_database
_cod_related_entry_code
1 ChemSpider 21180322
